data_7019197
loop_
_publ_author_name
'Evers, Deirdra A.'
'Bluestein, Alia H.'
'Foxman, Bruce M.'
'Thomas, Christine M.'

_publ_section_title
;
 Synthesis and investigation of the metal-metal interactions in early/late
 heterobimetallic complexes linking group 5 imido fragments to Co(i).
;
_journal_issue 26
_journal_name_full 'Dalton transactions (Cambridge, England : 2003)'
_journal_page_first 8111
_journal_page_last 8115
_journal_paper_doi 10.1039/c2dt00034b
_journal_volume 41
_journal_year 2012
_chemical_absolute_configuration ad
_chemical_formula_moiety 'C69 H100 Co1 N6 Na1 Nb1 O5 P3'
_chemical_formula_sum 'C69 H100 Co N6 Na Nb O5 P3'
_chemical_formula_weight 1361.34
_space_group_IT_number 1
_symmetry_cell_setting triclinic
_symmetry_space_group_name_Hall 'P 1'
_symmetry_space_group_name_H-M 'P 1'
_atom_sites_solution_hydrogens difmap
_atom_sites_solution_primary other
_audit_creation_date 11-07-14
_audit_creation_method CRYSTALS_ver_14.23
_cell_angle_alpha 91.900(2)
_cell_angle_beta 117.275(2)
_cell_angle_gamma 112.938(2)
_cell_formula_units_Z 1
_cell_length_a 12.8515(4)
_cell_length_b 12.9728(5)
_cell_length_c 13.2306(4)
_cell_measurement_reflns_used 8993
_cell_measurement_temperature 120
_cell_measurement_theta_max 30
_cell_measurement_theta_min 3
_cell_volume 1744.07(12)
_computing_cell_refinement 'Apex2 (Bruker AXS, 2006)'
_computing_data_collection 'Apex2 (Bruker AXS, 2006)'
_computing_data_reduction 'Apex2 (Bruker AXS, 2006)'
_computing_molecular_graphics 'CAMERON (Watkin et al., 1996)'
_computing_publication_material 'CRYSTALS (Betteridge et al., 2003)'
_computing_structure_refinement 'CRYSTALS (Betteridge et al., 2003)'
_computing_structure_solution 'USER DEFINED STRUCTURE SOLUTION'
_diffrn_ambient_temperature 120
_diffrn_measured_fraction_theta_full 0.995
_diffrn_measured_fraction_theta_max 0.995
_diffrn_measurement_device Area
_diffrn_measurement_device_type 'Bruker Kappa Apex2'
_diffrn_measurement_method '\f & \w scans'
_diffrn_radiation_monochromator graphite
_diffrn_radiation_type 'Mo K\a'
_diffrn_radiation_wavelength 0.71073
_diffrn_reflns_av_R_equivalents 0.043
_diffrn_reflns_limit_h_max 17
_diffrn_reflns_limit_h_min -18
_diffrn_reflns_limit_k_max 18
_diffrn_reflns_limit_k_min -17
_diffrn_reflns_limit_l_max 18
_diffrn_reflns_limit_l_min -18
_diffrn_reflns_number 35556
_diffrn_reflns_theta_full 30.074
_diffrn_reflns_theta_max 30.074
_diffrn_reflns_theta_min 1.884
_diffrn_standards_number 0
_exptl_absorpt_coefficient_mu 0.529
_exptl_absorpt_correction_T_max 0.95
_exptl_absorpt_correction_T_min 0.85
_exptl_absorpt_correction_type numerical
_exptl_absorpt_process_details
;
Analytical Absorption (De Meulenaer & Tompa, 1965)
;
_exptl_crystal_colour red
_exptl_crystal_density_diffrn 1.296
_exptl_crystal_density_method 'not measured'
_exptl_crystal_description 'plate fragment'
_exptl_crystal_F_000 720
_exptl_crystal_size_max 0.396
_exptl_crystal_size_mid 0.103
_exptl_crystal_size_min 0.095
_refine_diff_density_max 0.73
_refine_diff_density_min -0.64
_refine_ls_abs_structure_details 'Flack (1983), 3625 Friedel-pairs'
_refine_ls_abs_structure_Flack -0.015(11)
_refine_ls_extinction_method None
_refine_ls_goodness_of_fit_ref 0.9935
_refine_ls_hydrogen_treatment constr
_refine_ls_matrix_type full
_refine_ls_number_parameters 764
_refine_ls_number_reflns 13788
_refine_ls_number_restraints 3
_refine_ls_R_factor_all 0.0416
_refine_ls_R_factor_gt 0.0347
_refine_ls_shift/su_max 0.0155579
_refine_ls_shift/su_mean 0.0006315
_refine_ls_structure_factor_coef Fsqd
_refine_ls_weighting_details
;
Method= Modified Sheldrick
w=1/[\s^2^(F^2^) + ( 0.05P)^2^ + 0.31P]
,where P=(max(Fo^2^,0) + 2Fc^2^)/3
;
_refine_ls_weighting_scheme calc
_refine_ls_wR_factor_all 0.0884
_refine_ls_wR_factor_gt 0.0804
_refine_ls_wR_factor_ref 0.0884
_reflns_limit_h_max 17
_reflns_limit_h_min -18
_reflns_limit_k_max 18
_reflns_limit_k_min -17
_reflns_limit_l_max 18
_reflns_limit_l_min -18
_reflns_number_gt 12445
_reflns_number_total 13788
_reflns_threshold_expression I>2.0\s(I)
_oxford_diffrn_Wilson_B_factor 0.64
_oxford_diffrn_Wilson_scale 1.22
_oxford_refine_ls_r_factor_ref 0.0416
_oxford_refine_ls_scale 0.21781(7)
_oxford_reflns_number_all 13788
_oxford_reflns_threshold_expression_ref I>-10.0\s(I)
_oxford_structure_analysis_title 'DE1_24_0m in P1'
_cod_data_source_file c2dt00034b.txt
_cod_data_source_block 3Nb
_cod_depositor_comments
;
The following automatic conversions were performed:

'_symmetry_cell_setting' value 'Triclinic' changed to 'triclinic'
according to /home/saulius/struct/CIF-dictionaries/cif_core.dic
dictionary named 'cif_core.dic' version 2.4.1 from
2010-06-29.

'_atom_sites_solution_primary' value 'Other' changed to
'other' according to
/home/saulius/struct/CIF-dictionaries/cif_core.dic dictionary named
'cif_core.dic' version 2.4.1 from 2010-06-29.

Automatic conversion script
Id: cif_fix_values 1891 2012-01-12 08:04:46Z andrius 
;
_cod_original_sg_symbol_H-M 'P 1 '
_cod_original_formula_sum 'C69 H100 Co1 N6 Na1 Nb1 O5 P3'
_cod_database_code 7019197

loop_
_symmetry_equiv_pos_as_xyz
x,y,z

loop_
_atom_site_label
_atom_site_type_symbol
_atom_site_fract_x
_atom_site_fract_y
_atom_site_fract_z
_atom_site_U_iso_or_equiv
_atom_site_occupancy
_atom_site_adp_type
_atom_site_refinement_flags_posn
_atom_site_disorder_assembly
_atom_site_disorder_group
Nb1 Nb 0.00270(7) -0.00230(6) -0.00079(6) 0.0175 1.0000 Uani . . .
Co1 Co 0.27359(7) 0.15969(6) 0.10703(6) 0.0147 1.0000 Uani . . .
P1 P 0.25534(9) -0.00204(8) 0.14522(8) 0.0163 1.0000 Uani . . .
P2 P 0.17603(10) 0.22921(8) 0.15958(8) 0.0181 1.0000 Uani . . .
P3 P 0.18390(9) 0.12895(8) -0.07976(8) 0.0158 1.0000 Uani . . .
Na1 Na 0.78460(15) 0.46563(13) 0.36442(15) 0.0388 1.0000 Uani . . .
O1 O 0.7428(3) 0.6307(3) 0.3816(3) 0.0537 1.0000 Uani . . .
O2 O 0.7526(3) 0.4689(3) 0.1706(3) 0.0552 1.0000 Uani . . .
O3 O 0.8195(3) 0.2961(2) 0.3710(3) 0.0455 1.0000 Uani . . .
O4 O 0.7939(3) 0.4570(3) 0.5469(3) 0.0574 1.0000 Uani . . .
O5 O 1.0099(3) 0.5870(3) 0.4413(3) 0.0548 1.0000 Uani . . .
N1 N 0.0957(2) -0.0906(2) 0.0999(2) 0.0195 1.0000 Uani . . .
N2 N 0.0134(3) 0.1377(2) 0.0886(2) 0.0238 1.0000 Uani . . .
N3 N 0.0263(2) 0.0240(2) -0.1430(2) 0.0202 1.0000 Uani . . .
N4 N 0.4407(3) 0.2640(3) 0.1902(3) 0.0217 1.0000 Uani . . .
N5 N 0.5446(3) 0.3315(3) 0.2478(3) 0.0325 1.0000 Uani . . .
N6 N -0.1692(3) -0.1058(3) -0.0691(3) 0.0247 1.0000 Uani . . .
C1 C 0.3510(3) -0.0071(3) 0.2996(3) 0.0205 1.0000 Uani . . .
C2 C 0.3928(3) 0.0855(3) 0.3881(3) 0.0260 1.0000 Uani . . .
C3 C 0.4622(4) 0.0882(4) 0.5065(3) 0.0334 1.0000 Uani . . .
C4 C 0.4933(4) -0.0010(4) 0.5374(3) 0.0382 1.0000 Uani . . .
C5 C 0.4531(4) -0.0946(3) 0.4509(3) 0.0330 1.0000 Uani . . .
C6 C 0.3821(3) -0.0978(3) 0.3333(3) 0.0247 1.0000 Uani . . .
C7 C 0.2956(3) -0.0910(2) 0.0710(3) 0.0186 1.0000 Uani . . .
C8 C 0.4219(3) -0.0809(3) 0.1177(3) 0.0215 1.0000 Uani . . .
C9 C 0.4525(3) -0.1397(3) 0.0541(3) 0.0274 1.0000 Uani . . .
C10 C 0.3565(4) -0.2104(3) -0.0586(3) 0.0307 1.0000 Uani . . .
C11 C 0.2313(3) -0.2192(3) -0.1077(3) 0.0296 1.0000 Uani . . .
C12 C 0.2018(3) -0.1597(3) -0.0435(3) 0.0240 1.0000 Uani . . .
C13 C 0.0556(3) -0.2006(3) 0.1327(3) 0.0300 1.0000 Uani . . .
C14 C 0.0095(4) -0.1888(4) 0.2186(4) 0.0479 1.0000 Uani . . .
C15 C -0.0435(3) -0.3031(3) 0.0282(4) 0.0427 1.0000 Uani . . .
C16 C 0.2229(4) 0.2589(3) 0.3157(3) 0.0284 1.0000 Uani . . .
C17 C 0.1616(4) 0.1705(5) 0.3576(4) 0.0459 1.0000 Uani . . .
C18 C 0.2039(7) 0.1887(7) 0.4765(5) 0.0782 1.0000 Uani . . .
C19 C 0.3083(8) 0.2932(8) 0.5557(5) 0.0892 1.0000 Uani . . .
C20 C 0.3673(7) 0.3772(6) 0.5152(4) 0.0757 1.0000 Uani . . .
C21 C 0.3247(5) 0.3614(4) 0.3960(3) 0.0478 1.0000 Uani . . .
C22 C 0.1985(3) 0.3756(3) 0.1400(3) 0.0217 1.0000 Uani . . .
C23 C 0.1477(4) 0.4394(3) 0.1730(3) 0.0315 1.0000 Uani . . .
C24 C 0.1680(4) 0.5483(3) 0.1544(4) 0.0384 1.0000 Uani . . .
C25 C 0.2426(4) 0.5983(3) 0.1041(3) 0.0330 1.0000 Uani . . .
C26 C 0.2981(4) 0.5387(3) 0.0740(3) 0.0309 1.0000 Uani . . .
C27 C 0.2768(3) 0.4293(3) 0.0931(3) 0.0251 1.0000 Uani . . .
C28 C -0.0850(3) 0.1654(3) 0.0950(3) 0.0335 1.0000 Uani . . .
C29 C -0.1716(4) 0.0707(4) 0.1268(4) 0.0422 1.0000 Uani . . .
C30 C -0.1654(4) 0.1885(4) -0.0207(4) 0.0409 1.0000 Uani . . .
C31 C 0.1596(3) 0.2422(3) -0.1537(3) 0.0211 1.0000 Uani . . .
C32 C 0.2449(4) 0.3126(3) -0.1883(3) 0.0315 1.0000 Uani . . .
C33 C 0.2323(5) 0.4072(3) -0.2305(4) 0.0462 1.0000 Uani . . .
C34 C 0.1355(5) 0.4330(4) -0.2386(4) 0.0456 1.0000 Uani . . .
C35 C 0.0504(4) 0.3646(3) -0.2050(4) 0.0406 1.0000 Uani . . .
C36 C 0.0614(3) 0.2698(3) -0.1635(3) 0.0298 1.0000 Uani . . .
C37 C 0.2670(3) 0.0884(3) -0.1460(3) 0.0196 1.0000 Uani . . .
C38 C 0.2232(3) 0.0579(3) -0.2652(3) 0.0282 1.0000 Uani . . .
C39 C 0.2953(4) 0.0297(3) -0.3037(3) 0.0343 1.0000 Uani . . .
C40 C 0.4139(4) 0.0338(3) -0.2243(3) 0.0318 1.0000 Uani . . .
C41 C 0.4598(3) 0.0660(3) -0.1052(3) 0.0274 1.0000 Uani . . .
C42 C 0.3883(3) 0.0936(3) -0.0671(3) 0.0209 1.0000 Uani . . .
C43 C -0.0607(3) -0.0206(3) -0.2715(3) 0.0261 1.0000 Uani . . .
C44 C -0.1905(3) -0.0170(3) -0.3148(3) 0.0352 1.0000 Uani . . .
C45 C -0.0824(4) -0.1444(3) -0.3092(3) 0.0382 1.0000 Uani . . .
C46 C -0.3085(3) -0.1901(3) -0.1228(4) 0.0334 1.0000 Uani . . .
C47 C -0.3967(3) -0.1304(4) -0.1711(4) 0.0394 1.0000 Uani . . .
C48 C -0.3466(4) -0.2831(3) -0.2245(4) 0.0416 1.0000 Uani . . .
C49 C -0.3329(4) -0.2472(4) -0.0318(4) 0.0430 1.0000 Uani . . .
C57 C 0.7494(5) 0.3802(4) 0.1025(4) 0.0525 1.0000 Uani . . .
C58 C 0.7126(4) 0.1814(3) 0.3267(4) 0.0440 1.0000 Uani . . .
C59 C 0.7586(5) 0.1087(5) 0.4011(5) 0.0739 1.0000 Uani . . .
C60 C 0.8984(5) 0.1791(5) 0.4828(5) 0.0676 1.0000 Uani . . .
C61 C 0.9360(4) 0.2873(5) 0.4406(5) 0.0608 1.0000 Uani . . .
C62 C 0.7039(6) 0.3576(5) 0.5591(5) 0.0720 1.0000 Uani . . .
C63 C 0.7156(6) 0.3896(5) 0.6742(5) 0.0667 1.0000 Uani . . .
C65 C 0.8547(6) 0.5500(5) 0.6440(5) 0.0812 1.0000 Uani . . .
C69 C 1.0799(5) 0.5680(4) 0.3902(4) 0.0541 1.0000 Uani . . .
C500 C 0.7734(13) 0.7279(11) 0.3371(11) 0.065(3) 0.5000 Uiso . 1 1
C501 C 0.8289(10) 0.7442(9) 0.3734(9) 0.047(2) 0.5000 Uiso . 1 2
C510 C 0.6570(14) 0.7535(12) 0.3010(13) 0.076(3) 0.5000 Uiso . 1 1
C511 C 0.7170(12) 0.7786(10) 0.2946(10) 0.062(3) 0.5000 Uiso . 1 2
C520 C 0.5917(12) 0.6987(11) 0.3654(11) 0.069(3) 0.5000 Uiso . 1 1
C521 C 0.6271(8) 0.7441(7) 0.3420(7) 0.0348(16) 0.5000 Uiso . 1 2
C530 C 0.6096(13) 0.5924(11) 0.3722(11) 0.066(3) 0.5000 Uiso . 1 1
C531 C 0.6347(10) 0.6364(9) 0.3740(9) 0.044(2) 0.5000 Uiso . 1 2
C540 C 0.6695(8) 0.5131(7) 0.1177(7) 0.0340(15) 0.5000 Uiso . 1 2
C541 C 0.6210(11) 0.4667(10) 0.0614(10) 0.055(2) 0.5000 Uiso . 1 1
C550 C 0.5775(9) 0.4262(8) 0.0023(8) 0.0417(18) 0.5000 Uiso . 1 2
C551 C 0.6247(8) 0.4515(7) -0.0472(7) 0.0418(18) 0.5000 Uiso . 1 1
C560 C 0.6638(9) 0.3876(8) -0.0138(7) 0.0390(19) 0.5000 Uiso . 1 2
C561 C 0.6960(9) 0.3795(8) -0.0304(8) 0.043(2) 0.5000 Uiso . 1 1
C640 C 0.7669(12) 0.5211(10) 0.6907(11) 0.064(3) 0.5000 Uiso . 1 1
C641 C 0.8236(13) 0.5146(11) 0.7338(12) 0.073(3) 0.5000 Uiso . 1 2
C660 C 1.1059(11) 0.6688(10) 0.5531(10) 0.056(3) 0.5000 Uiso . 1 1
C661 C 1.0957(9) 0.7012(9) 0.5223(9) 0.047(2) 0.5000 Uiso . 1 2
C670 C 1.2333(11) 0.6923(10) 0.5826(10) 0.063(3) 0.5000 Uiso . 1 1
C671 C 1.2223(14) 0.7356(13) 0.5430(13) 0.088(4) 0.5000 Uiso . 1 2
C680 C 1.2213(11) 0.6147(10) 0.5053(10) 0.056(3) 0.5000 Uiso . 1 1
C681 C 1.2158(14) 0.6383(14) 0.4615(14) 0.087(4) 0.5000 Uiso . 1 2
H21 H 0.3756 0.1473 0.3687 0.0306 1.0000 Uiso R . .
H31 H 0.4890 0.1520 0.5629 0.0403 1.0000 Uiso R . .
H41 H 0.5406 0.0006 0.6160 0.0457 1.0000 Uiso R . .
H51 H 0.4736 -0.1545 0.4726 0.0401 1.0000 Uiso R . .
H61 H 0.3543 -0.1617 0.2753 0.0300 1.0000 Uiso R . .
H81 H 0.4882 -0.0326 0.1946 0.0261 1.0000 Uiso R . .
H91 H 0.5408 -0.1298 0.0899 0.0332 1.0000 Uiso R . .
H101 H 0.3746 -0.2515 -0.1021 0.0374 1.0000 Uiso R . .
H111 H 0.1658 -0.2649 -0.1848 0.0356 1.0000 Uiso R . .
H121 H 0.1179 -0.1656 -0.0758 0.0294 1.0000 Uiso R . .
H131 H 0.1336 -0.2130 0.1743 0.0353 1.0000 Uiso R . .
H141 H -0.0625 -0.1701 0.1824 0.0715 1.0000 Uiso R . .
H142 H -0.0167 -0.2593 0.2396 0.0716 1.0000 Uiso R . .
H143 H 0.0778 -0.1278 0.2892 0.0716 1.0000 Uiso R . .
H151 H -0.0761 -0.3692 0.0539 0.0631 1.0000 Uiso R . .
H152 H -0.0031 -0.3169 -0.0127 0.0623 1.0000 Uiso R . .
H153 H -0.1132 -0.2864 -0.0234 0.0620 1.0000 Uiso R . .
H171 H 0.0919 0.0983 0.3050 0.0555 1.0000 Uiso R . .
H181 H 0.1622 0.1294 0.5038 0.0931 1.0000 Uiso R . .
H191 H 0.3378 0.3064 0.6361 0.1073 1.0000 Uiso R . .
H201 H 0.4369 0.4466 0.5680 0.0902 1.0000 Uiso R . .
H211 H 0.3656 0.4204 0.3704 0.0571 1.0000 Uiso R . .
H231 H 0.0993 0.4063 0.2111 0.0383 1.0000 Uiso R . .
H241 H 0.1316 0.5882 0.1755 0.0455 1.0000 Uiso R . .
H251 H 0.2554 0.6714 0.0918 0.0407 1.0000 Uiso R . .
H261 H 0.3500 0.5718 0.0413 0.0363 1.0000 Uiso R . .
H271 H 0.3148 0.3901 0.0731 0.0298 1.0000 Uiso R . .
H281 H -0.0379 0.2376 0.1578 0.0398 1.0000 Uiso R . .
H291 H -0.2435 0.0848 0.1199 0.0630 1.0000 Uiso R . .
H292 H -0.1221 0.0663 0.2059 0.0624 1.0000 Uiso R . .
H293 H -0.2098 -0.0024 0.0730 0.0626 1.0000 Uiso R . .
H301 H -0.2332 0.2026 -0.0202 0.0613 1.0000 Uiso R . .
H302 H -0.2059 0.1230 -0.0854 0.0619 1.0000 Uiso R . .
H303 H -0.1075 0.2564 -0.0324 0.0618 1.0000 Uiso R . .
H321 H 0.3114 0.2983 -0.1830 0.0382 1.0000 Uiso R . .
H331 H 0.2892 0.4529 -0.2541 0.0559 1.0000 Uiso R . .
H341 H 0.1295 0.4974 -0.2645 0.0551 1.0000 Uiso R . .
H351 H -0.0167 0.3804 -0.2112 0.0496 1.0000 Uiso R . .
H361 H 0.0038 0.2241 -0.1404 0.0356 1.0000 Uiso R . .
H381 H 0.1447 0.0577 -0.3195 0.0343 1.0000 Uiso R . .
H391 H 0.2638 0.0072 -0.3840 0.0409 1.0000 Uiso R . .
H401 H 0.4602 0.0128 -0.2517 0.0372 1.0000 Uiso R . .
H411 H 0.5386 0.0666 -0.0513 0.0326 1.0000 Uiso R . .
H421 H 0.4216 0.1149 0.0138 0.0248 1.0000 Uiso R . .
H431 H -0.0167 0.0302 -0.3096 0.0305 1.0000 Uiso R . .
H441 H -0.2337 -0.0598 -0.2761 0.0529 1.0000 Uiso R . .
H442 H -0.1712 0.0647 -0.2980 0.0529 1.0000 Uiso R . .
H443 H -0.2464 -0.0505 -0.3996 0.0529 1.0000 Uiso R . .
H451 H 0.0004 -0.1436 -0.2881 0.0562 1.0000 Uiso R . .
H452 H -0.1413 -0.1763 -0.3943 0.0564 1.0000 Uiso R . .
H453 H -0.1204 -0.1967 -0.2698 0.0568 1.0000 Uiso R . .
H471 H -0.4852 -0.1858 -0.2113 0.0587 1.0000 Uiso R . .
H472 H -0.3816 -0.0778 -0.1079 0.0584 1.0000 Uiso R . .
H473 H -0.3798 -0.0898 -0.2245 0.0584 1.0000 Uiso R . .
H481 H -0.2864 -0.3161 -0.1948 0.0616 1.0000 Uiso R . .
H482 H -0.3398 -0.2478 -0.2858 0.0618 1.0000 Uiso R . .
H483 H -0.4342 -0.3409 -0.2538 0.0617 1.0000 Uiso R . .
H491 H -0.2848 -0.2924 -0.0073 0.0636 1.0000 Uiso R . .
H492 H -0.2977 -0.1839 0.0354 0.0642 1.0000 Uiso R . .
H493 H -0.4243 -0.2934 -0.0642 0.0629 1.0000 Uiso R . .
H571 H 0.8385 0.3898 0.1370 0.0632 0.5000 Uiso R 1 1
H572 H 0.6945 0.3071 0.1078 0.0633 0.5000 Uiso R 1 1
H573 H 0.8365 0.3997 0.1156 0.0632 0.5000 Uiso R 1 2
H574 H 0.7147 0.3064 0.1186 0.0631 0.5000 Uiso R 1 2
H581 H 0.6360 0.1829 0.3255 0.0531 1.0000 Uiso R . .
H582 H 0.6845 0.1505 0.2454 0.0538 1.0000 Uiso R . .
H591 H 0.7136 0.0879 0.4443 0.0892 1.0000 Uiso R . .
H592 H 0.7439 0.0402 0.3536 0.0896 1.0000 Uiso R . .
H601 H 0.9457 0.1361 0.4838 0.0820 1.0000 Uiso R . .
H602 H 0.9113 0.1972 0.5590 0.0814 1.0000 Uiso R . .
H611 H 0.9947 0.3541 0.5050 0.0730 1.0000 Uiso R . .
H612 H 0.9764 0.2855 0.3946 0.0733 1.0000 Uiso R . .
H621 H 0.6145 0.3343 0.4946 0.0870 1.0000 Uiso R . .
H622 H 0.7271 0.2938 0.5566 0.0875 1.0000 Uiso R . .
H631 H 0.6296 0.3657 0.6660 0.0799 1.0000 Uiso R . .
H632 H 0.7610 0.3537 0.7297 0.0802 1.0000 Uiso R . .
H651 H 0.9468 0.5684 0.6924 0.0974 1.0000 Uiso R . .
H652 H 0.8504 0.6180 0.6198 0.0971 1.0000 Uiso R . .
H691 H 1.0825 0.6122 0.3324 0.0651 0.5000 Uiso R 1 1
H692 H 1.0426 0.4863 0.3541 0.0651 0.5000 Uiso R 1 1
H693 H 1.0504 0.5839 0.3130 0.0649 0.5000 Uiso R 1 2
H694 H 1.0626 0.4872 0.3821 0.0651 0.5000 Uiso R 1 2
H5001 H 0.8429 0.7885 0.4058 0.0602 0.5000 Uiso R 1 1
H5002 H 0.8009 0.7248 0.2820 0.0602 0.5000 Uiso R 1 1
H5011 H 0.9012 0.7988 0.4453 0.0602 0.5000 Uiso R 1 2
H5012 H 0.8602 0.7264 0.3259 0.0602 0.5000 Uiso R 1 2
H5101 H 0.6791 0.8354 0.3101 0.0864 0.5000 Uiso R 1 1
H5102 H 0.6007 0.7118 0.2182 0.0861 0.5000 Uiso R 1 1
H5111 H 0.7673 0.8631 0.3146 0.0862 0.5000 Uiso R 1 2
H5112 H 0.6721 0.7461 0.2109 0.0861 0.5000 Uiso R 1 2
H5201 H 0.6336 0.7485 0.4437 0.0783 0.5000 Uiso R 1 1
H5202 H 0.4985 0.6799 0.3230 0.0781 0.5000 Uiso R 1 1
H5211 H 0.6577 0.8032 0.4096 0.0416 0.5000 Uiso R 1 2
H5212 H 0.5394 0.7275 0.2813 0.0407 0.5000 Uiso R 1 2
H5301 H 0.6134 0.5716 0.4437 0.0801 0.5000 Uiso R 1 1
H5302 H 0.5398 0.5287 0.3036 0.0798 0.5000 Uiso R 1 1
H5311 H 0.6374 0.6341 0.4493 0.0528 0.5000 Uiso R 1 2
H5312 H 0.5571 0.5694 0.3118 0.0529 0.5000 Uiso R 1 2
H5401 H 0.7138 0.5886 0.1102 0.0408 0.5000 Uiso R 1 2
H5402 H 0.6238 0.5163 0.1580 0.0406 0.5000 Uiso R 1 2
H5411 H 0.6201 0.5392 0.0782 0.0663 0.5000 Uiso R 1 1
H5412 H 0.5432 0.4046 0.0529 0.0656 0.5000 Uiso R 1 1
H5501 H 0.5394 0.4608 -0.0590 0.0503 0.5000 Uiso R 1 2
H5502 H 0.5087 0.3631 0.0054 0.0500 0.5000 Uiso R 1 2
H5511 H 0.6726 0.5260 -0.0566 0.0501 0.5000 Uiso R 1 1
H5512 H 0.5371 0.4111 -0.1169 0.0500 0.5000 Uiso R 1 1
H5601 H 0.7152 0.4428 -0.0408 0.0472 0.5000 Uiso R 1 2
H5602 H 0.6123 0.3126 -0.0713 0.0469 0.5000 Uiso R 1 2
H5611 H 0.7673 0.4142 -0.0450 0.0527 0.5000 Uiso R 1 1
H5612 H 0.6370 0.3014 -0.0815 0.0529 0.5000 Uiso R 1 1
H6401 H 0.8147 0.5622 0.7741 0.0774 0.5000 Uiso R 1 1
H6402 H 0.6959 0.5406 0.6456 0.0768 0.5000 Uiso R 1 1
H6411 H 0.9012 0.5193 0.8030 0.0873 0.5000 Uiso R 1 2
H6412 H 0.7929 0.5638 0.7566 0.0875 0.5000 Uiso R 1 2
H6601 H 1.0946 0.7394 0.5487 0.0660 0.5000 Uiso R 1 1
H6602 H 1.0891 0.6362 0.6125 0.0661 0.5000 Uiso R 1 1
H6611 H 1.0920 0.6973 0.5938 0.0569 0.5000 Uiso R 1 2
H6612 H 1.0666 0.7571 0.4878 0.0567 0.5000 Uiso R 1 2
H6701 H 1.2827 0.7714 0.5818 0.0778 0.5000 Uiso R 1 1
H6702 H 1.2782 0.6812 0.6592 0.0773 0.5000 Uiso R 1 1
H6711 H 1.2499 0.8089 0.5211 0.1080 0.5000 Uiso R 1 2
H6712 H 1.2807 0.7463 0.6258 0.1081 0.5000 Uiso R 1 2
H6801 H 1.2904 0.6497 0.4858 0.0686 0.5000 Uiso R 1 1
H6802 H 1.2280 0.5503 0.5377 0.0682 0.5000 Uiso R 1 1
H6811 H 1.2559 0.6709 0.4152 0.1031 0.5000 Uiso R 1 2
H6812 H 1.2561 0.5938 0.5063 0.1032 0.5000 Uiso R 1 2

loop_
_atom_site_aniso_label
_atom_site_aniso_U_11
_atom_site_aniso_U_22
_atom_site_aniso_U_33
_atom_site_aniso_U_23
_atom_site_aniso_U_13
_atom_site_aniso_U_12
Nb1 0.01502(12) 0.01903(13) 0.02452(13) 0.01150(10) 0.01170(10) 0.01081(10)
Co1 0.01612(19) 0.01569(19) 0.01746(18) 0.00729(15) 0.01010(16) 0.00974(16)
P1 0.0157(3) 0.0175(3) 0.0195(3) 0.0090(3) 0.0091(3) 0.0106(3)
P2 0.0223(4) 0.0209(4) 0.0218(3) 0.0105(3) 0.0149(3) 0.0147(3)
P3 0.0165(3) 0.0182(3) 0.0182(3) 0.0080(3) 0.0103(3) 0.0109(3)
Na1 0.0272(7) 0.0252(7) 0.0581(9) 0.0022(7) 0.0212(7) 0.0079(6)
O1 0.064(2) 0.0476(18) 0.080(2) 0.0320(16) 0.0506(18) 0.0362(16)
O2 0.0577(19) 0.0425(17) 0.084(2) 0.0220(16) 0.0482(18) 0.0249(15)
O3 0.0325(14) 0.0302(14) 0.0518(16) 0.0015(12) 0.0062(12) 0.0140(12)
O4 0.063(2) 0.0368(16) 0.074(2) 0.0075(15) 0.0447(18) 0.0130(15)
O5 0.0302(14) 0.0493(18) 0.0642(19) -0.0153(15) 0.0253(14) 0.0004(13)
N1 0.0153(11) 0.0205(12) 0.0255(12) 0.0116(10) 0.0103(10) 0.0103(10)
N2 0.0231(12) 0.0242(13) 0.0352(14) 0.0108(11) 0.0201(11) 0.0144(11)
N3 0.0182(11) 0.0224(12) 0.0195(11) 0.0078(10) 0.0079(9) 0.0105(10)
N4 0.0247(14) 0.0240(14) 0.0250(13) 0.0115(11) 0.0146(12) 0.0161(12)
N5 0.0229(14) 0.0286(16) 0.0414(16) 0.0138(13) 0.0134(13) 0.0110(13)
N6 0.0186(13) 0.0244(14) 0.0377(15) 0.0171(12) 0.0162(12) 0.0130(12)
C1 0.0185(13) 0.0257(15) 0.0238(14) 0.0122(12) 0.0120(11) 0.0143(12)
C2 0.0297(16) 0.0339(17) 0.0243(14) 0.0127(13) 0.0148(13) 0.0219(15)
C3 0.0369(19) 0.051(2) 0.0231(15) 0.0117(15) 0.0166(14) 0.0284(18)
C4 0.043(2) 0.070(3) 0.0254(16) 0.0273(17) 0.0207(15) 0.042(2)
C5 0.0397(19) 0.046(2) 0.0365(18) 0.0267(16) 0.0253(16) 0.0321(17)
C6 0.0239(15) 0.0287(16) 0.0302(15) 0.0173(13) 0.0143(12) 0.0186(13)
C7 0.0211(13) 0.0158(13) 0.0246(14) 0.0110(11) 0.0129(11) 0.0117(11)
C8 0.0178(13) 0.0233(15) 0.0254(14) 0.0105(12) 0.0110(11) 0.0110(12)
C9 0.0301(16) 0.0304(17) 0.0384(17) 0.0181(14) 0.0241(14) 0.0201(14)
C10 0.0429(19) 0.0294(17) 0.0387(18) 0.0132(14) 0.0293(16) 0.0228(16)
C11 0.0330(17) 0.0247(16) 0.0284(16) 0.0020(13) 0.0145(14) 0.0127(14)
C12 0.0231(14) 0.0233(15) 0.0255(14) 0.0079(12) 0.0109(12) 0.0122(12)
C13 0.0208(14) 0.0257(16) 0.0469(19) 0.0252(15) 0.0154(14) 0.0147(13)
C14 0.043(2) 0.051(2) 0.067(3) 0.045(2) 0.038(2) 0.022(2)
C15 0.0225(17) 0.0218(17) 0.072(3) 0.0195(18) 0.0167(18) 0.0078(14)
C16 0.0447(19) 0.0409(19) 0.0277(15) 0.0182(14) 0.0253(15) 0.0358(17)
C17 0.056(2) 0.082(3) 0.047(2) 0.045(2) 0.041(2) 0.054(3)
C18 0.107(5) 0.166(7) 0.069(3) 0.093(4) 0.079(4) 0.115(5)
C19 0.148(6) 0.168(7) 0.035(2) 0.051(4) 0.057(4) 0.133(6)
C20 0.123(5) 0.094(4) 0.028(2) 0.010(2) 0.023(3) 0.085(4)
C21 0.074(3) 0.054(3) 0.0259(17) 0.0104(17) 0.0202(19) 0.046(2)
C22 0.0262(15) 0.0213(14) 0.0230(14) 0.0087(12) 0.0132(12) 0.0147(12)
C23 0.0424(19) 0.0281(17) 0.046(2) 0.0169(15) 0.0315(17) 0.0249(16)
C24 0.055(2) 0.0340(19) 0.052(2) 0.0199(17) 0.0333(19) 0.0346(19)
C25 0.043(2) 0.0217(16) 0.0401(19) 0.0146(14) 0.0211(16) 0.0196(15)
C26 0.0418(19) 0.0224(16) 0.0335(17) 0.0112(13) 0.0237(15) 0.0133(15)
C27 0.0337(17) 0.0198(15) 0.0294(15) 0.0091(12) 0.0191(14) 0.0152(14)
C28 0.0292(17) 0.0383(19) 0.051(2) 0.0153(17) 0.0281(16) 0.0224(16)
C29 0.034(2) 0.053(3) 0.058(2) 0.021(2) 0.0358(19) 0.0223(19)
C30 0.0317(19) 0.043(2) 0.066(3) 0.026(2) 0.0297(19) 0.0261(18)
C31 0.0242(14) 0.0233(15) 0.0221(13) 0.0096(11) 0.0125(12) 0.0155(13)
C32 0.0431(19) 0.0320(18) 0.0411(19) 0.0203(15) 0.0315(16) 0.0239(16)
C33 0.070(3) 0.034(2) 0.064(3) 0.035(2) 0.049(2) 0.031(2)
C34 0.072(3) 0.041(2) 0.049(2) 0.0306(19) 0.037(2) 0.040(2)
C35 0.050(2) 0.042(2) 0.052(2) 0.0243(18) 0.0281(19) 0.0377(19)
C36 0.0318(17) 0.0350(18) 0.0372(17) 0.0199(15) 0.0194(15) 0.0254(15)
C37 0.0234(14) 0.0189(13) 0.0252(14) 0.0102(11) 0.0159(12) 0.0130(12)
C38 0.0339(17) 0.0387(19) 0.0236(14) 0.0110(13) 0.0159(13) 0.0253(15)
C39 0.048(2) 0.047(2) 0.0304(17) 0.0174(16) 0.0266(16) 0.0338(19)
C40 0.0425(19) 0.041(2) 0.0407(18) 0.0198(16) 0.0323(16) 0.0303(17)
C41 0.0292(16) 0.0316(17) 0.0402(18) 0.0192(14) 0.0252(15) 0.0209(14)
C42 0.0222(14) 0.0208(14) 0.0258(14) 0.0100(12) 0.0158(12) 0.0109(12)
C43 0.0214(14) 0.0315(17) 0.0214(14) 0.0075(13) 0.0066(12) 0.0137(13)
C44 0.0228(16) 0.043(2) 0.0312(17) 0.0147(16) 0.0062(13) 0.0156(16)
C45 0.0332(19) 0.0302(19) 0.0306(17) -0.0023(15) 0.0057(15) 0.0095(16)
C46 0.0183(16) 0.0294(19) 0.053(2) 0.0204(17) 0.0174(16) 0.0114(14)
C47 0.0232(16) 0.044(2) 0.062(2) 0.0329(19) 0.0227(17) 0.0224(16)
C48 0.0215(16) 0.0308(19) 0.056(2) 0.0063(17) 0.0112(16) 0.0075(15)
C49 0.0278(18) 0.043(2) 0.073(3) 0.038(2) 0.0310(19) 0.0217(17)
C57 0.053(3) 0.054(3) 0.053(3) 0.013(2) 0.024(2) 0.030(2)
C58 0.039(2) 0.035(2) 0.047(2) 0.0055(17) 0.0149(18) 0.0157(18)
C59 0.059(3) 0.050(3) 0.084(4) 0.028(3) 0.014(3) 0.025(3)
C60 0.050(3) 0.069(3) 0.065(3) 0.038(3) 0.016(2) 0.026(3)
C61 0.037(2) 0.065(3) 0.064(3) 0.033(3) 0.013(2) 0.023(2)
C62 0.098(4) 0.050(3) 0.072(3) 0.011(3) 0.062(3) 0.016(3)
C63 0.060(3) 0.084(4) 0.063(3) 0.020(3) 0.038(3) 0.032(3)
C65 0.076(4) 0.048(3) 0.061(3) 0.000(3) 0.014(3) 0.003(3)
C69 0.047(2) 0.054(3) 0.064(3) 0.011(2) 0.034(2) 0.020(2)

loop_
_atom_type_symbol
_atom_type_scat_dispersion_real
_atom_type_scat_dispersion_imag
_atom_type_scat_Cromer_Mann_a1
_atom_type_scat_Cromer_Mann_b1
_atom_type_scat_Cromer_Mann_a2
_atom_type_scat_Cromer_Mann_b2
_atom_type_scat_Cromer_Mann_a3
_atom_type_scat_Cromer_Mann_b3
_atom_type_scat_Cromer_Mann_a4
_atom_type_scat_Cromer_Mann_b4
_atom_type_scat_Cromer_Mann_c
_atom_type_scat_source
C 0.0033 0.0016 2.3100 20.8439 1.0200 10.2075 1.5886 0.5687 0.8650 51.6512 0.2156 'International Tables Vol C 4.2.6.8 and 6.1.1.4'
H 0.0000 0.0000 0.4930 10.5109 0.3229 26.1257 0.1402 3.1424 0.0408 57.7998 0.0030 'International Tables Vol C 4.2.6.8 and 6.1.1.4'
N 0.0061 0.0033 12.2126 0.0057 3.1322 9.8933 2.0125 28.9975 1.1663 0.5826 -11.5290 'International Tables Vol C 4.2.6.8 and 6.1.1.4'
O 0.0106 0.0060 3.0485 13.2771 2.2868 5.7011 1.5463 0.3239 0.8670 32.9089 0.2508 'International Tables Vol C 4.2.6.8 and 6.1.1.4'
Co 0.3494 0.9721 12.2841 4.2791 7.3409 0.2784 4.0034 13.5359 2.3488 71.1692 1.0118 'International Tables Vol C 4.2.6.8 and 6.1.1.4'
Nb -2.0727 0.6215 17.6142 1.1887 12.0144 11.7660 4.0418 0.2048 3.5335 69.7957 3.7559 'International Tables Vol C 4.2.6.8 and 6.1.1.4'
Na 0.0362 0.0249 4.7626 3.2850 3.1736 8.8422 1.2674 0.3136 1.1128 129.4240 0.6760 'International Tables Vol C 4.2.6.8 and 6.1.1.4'
P 0.1023 0.0942 6.4345 1.9067 4.1791 27.1570 1.7800 0.5260 1.4908 68.1645 1.1149 'International Tables Vol C 4.2.6.8 and 6.1.1.4'

loop_
_geom_angle_atom_site_label_1
_geom_angle_atom_site_label_2
_geom_angle_atom_site_label_3
_geom_angle
_geom_angle_publ_flag
P1 Nb1 P2 74.91(2) yes
P1 Nb1 P3 71.16(2) yes
P2 Nb1 P3 71.92(2) yes
Co1 Nb1 N1 77.33(7) yes
P2 Nb1 N1 98.91(7) yes
P3 Nb1 N1 102.19(7) yes
Co1 Nb1 N2 77.59(7) yes
P1 Nb1 N2 105.06(8) yes
P3 Nb1 N2 97.24(7) yes
N1 Nb1 N2 116.58(10) yes
Co1 Nb1 N3 77.23(7) yes
P1 Nb1 N3 95.48(7) yes
P2 Nb1 N3 101.07(7) yes
P3 Nb1 N3 34.17(7) yes
N1 Nb1 N3 115.21(10) yes
Co1 Nb1 N6 179.73(9) yes
P1 Nb1 N6 136.55(9) yes
P2 Nb1 N6 137.02(10) yes
P3 Nb1 N6 136.86(10) yes
N1 Nb1 N6 102.41(11) yes
N2 Nb1 N3 114.31(10) yes
N2 Nb1 N6 102.62(12) yes
N3 Nb1 N6 102.82(12) yes
Nb1 Co1 P1 70.14(2) yes
Nb1 Co1 P2 70.14(2) yes
P1 Co1 P2 113.42(3) yes
Nb1 Co1 P3 70.77(2) yes
P1 Co1 P3 106.46(3) yes
P2 Co1 P3 107.88(3) yes
Nb1 Co1 N4 172.65(9) yes
P1 Co1 N4 109.15(9) yes
P2 Co1 N4 104.14(9) yes
P3 Co1 N4 116.00(9) yes
Nb1 P1 Co1 66.68(2) yes
Co1 P1 N1 109.35(9) yes
Nb1 P1 C1 135.85(9) yes
Co1 P1 C1 119.73(10) yes
N1 P1 C1 105.41(13) yes
Nb1 P1 C7 115.41(9) yes
Co1 P1 C7 118.05(9) yes
N1 P1 C7 102.53(13) yes
C1 P1 C7 99.79(13) yes
Nb1 P2 Co1 66.68(2) yes
Co1 P2 N2 110.12(10) yes
Nb1 P2 C16 122.76(12) yes
Co1 P2 C16 119.50(10) yes
N2 P2 C16 103.57(15) yes
Nb1 P2 C22 133.01(10) yes
Co1 P2 C22 115.93(10) yes
N2 P2 C22 108.84(13) yes
C16 P2 C22 97.54(14) yes
Nb1 P3 Co1 66.01(2) yes
Co1 P3 N3 108.66(9) yes
Nb1 P3 C31 119.55(10) yes
Co1 P3 C31 121.29(10) yes
N3 P3 C31 100.83(13) yes
Nb1 P3 C37 133.32(10) yes
Co1 P3 C37 116.44(10) yes
N3 P3 C37 108.91(13) yes
C31 P3 C37 99.17(13) yes
O1 Na1 O2 93.17(12) yes
O1 Na1 O3 171.37(13) yes
O2 Na1 O3 95.02(12) yes
O1 Na1 O4 84.71(12) yes
O2 Na1 O4 174.41(13) yes
O3 Na1 O4 86.89(12) yes
O1 Na1 O5 91.75(12) yes
O2 Na1 O5 87.99(12) yes
O3 Na1 O5 91.26(12) yes
O4 Na1 O5 97.23(13) yes
O1 Na1 N5 91.38(12) yes
O2 Na1 N5 81.73(12) yes
O3 Na1 N5 87.12(10) yes
O4 Na1 N5 93.13(12) yes
O5 Na1 N5 169.41(13) yes
Na1 O1 C500 128.9(6) yes
Na1 O1 C530 110.7(5) yes
C500 O1 C530 110.6(8) yes
Na1 O1 C501 119.1(4) yes
Na1 O1 C531 130.7(5) yes
C501 O1 C531 108.7(6) yes
Na1 O2 C57 121.5(3) yes
Na1 O2 C541 123.4(4) yes
C57 O2 C541 93.4(5) yes
Na1 O2 C57 121.5(3) yes
Na1 O2 C540 108.7(4) yes
C57 O2 C540 119.2(5) yes
Na1 O3 C58 121.9(2) yes
Na1 O3 C61 128.8(3) yes
C58 O3 C61 107.2(3) yes
Na1 O4 C62 121.7(3) yes
Na1 O4 C65 127.3(3) yes
C62 O4 C65 108.7(4) yes
Na1 O5 C69 121.9(3) yes
Na1 O5 C660 129.6(5) yes
C69 O5 C660 106.9(5) yes
Na1 O5 C69 121.9(3) yes
Na1 O5 C661 130.8(4) yes
C69 O5 C661 105.9(5) yes
P1 N1 Nb1 101.70(12) yes
P1 N1 C13 121.9(2) yes
Nb1 N1 C13 136.36(19) yes
P2 N2 Nb1 101.88(12) yes
P2 N2 C28 124.0(2) yes
Nb1 N2 C28 134.1(2) yes
P3 N3 Nb1 102.93(12) yes
P3 N3 C43 122.0(2) yes
Nb1 N3 C43 134.9(2) yes
Co1 N4 N5 175.7(3) yes
Na1 N5 N4 172.3(3) yes
Nb1 N6 C46 179.1(3) yes
P1 C1 C2 117.0(2) yes
P1 C1 C6 125.2(2) yes
C2 C1 C6 117.8(3) yes
C1 C2 C3 121.2(3) yes
C1 C2 H21 119.8 no
C3 C2 H21 118.9 no
C2 C3 C4 119.9(3) yes
C2 C3 H31 118.6 no
C4 C3 H31 121.5 no
C3 C4 C5 120.2(3) yes
C3 C4 H41 120.4 no
C5 C4 H41 119.4 no
C4 C5 C6 119.6(3) yes
C4 C5 H51 119.5 no
C6 C5 H51 120.9 no
C1 C6 C5 121.2(3) yes
C1 C6 H61 119.6 no
C5 C6 H61 119.2 no
P1 C7 C8 122.8(2) yes
P1 C7 C12 119.2(2) yes
C8 C7 C12 117.3(3) yes
C7 C8 C9 121.5(3) yes
C7 C8 H81 118.8 no
C9 C8 H81 119.6 no
C8 C9 C10 120.2(3) yes
C8 C9 H91 118.4 no
C10 C9 H91 121.3 no
C9 C10 C11 119.1(3) yes
C9 C10 H101 121.6 no
C11 C10 H101 119.3 no
C10 C11 C12 120.2(3) yes
C10 C11 H111 120.2 no
C12 C11 H111 119.6 no
C11 C12 C7 121.6(3) yes
C11 C12 H121 120.6 no
C7 C12 H121 117.9 no
N1 C13 C14 108.6(3) yes
N1 C13 C15 113.0(3) yes
C14 C13 C15 113.3(3) yes
N1 C13 H131 107.6 no
C14 C13 H131 107.8 no
C15 C13 H131 106.2 no
C13 C14 H141 109.7 no
C13 C14 H142 108.9 no
H141 C14 H142 110.3 no
C13 C14 H143 112.1 no
H141 C14 H143 107.1 no
H142 C14 H143 108.6 no
C13 C15 H151 109.3 no
C13 C15 H152 109.8 no
H151 C15 H152 109.4 no
C13 C15 H153 108.4 no
H151 C15 H153 110.7 no
H152 C15 H153 109.2 no
P2 C16 C17 119.6(3) yes
P2 C16 C21 122.1(3) yes
C17 C16 C21 118.0(4) yes
C16 C17 C18 120.0(5) yes
C16 C17 H171 120.3 no
C18 C17 H171 119.7 no
C17 C18 C19 120.6(5) yes
C17 C18 H181 119.5 no
C19 C18 H181 120.0 no
C18 C19 C20 119.2(4) yes
C18 C19 H191 121.3 no
C20 C19 H191 119.5 no
C19 C20 C21 121.1(6) yes
C19 C20 H201 119.1 no
C21 C20 H201 119.8 no
C20 C21 C16 121.1(5) yes
C20 C21 H211 119.5 no
C16 C21 H211 119.4 no
P2 C22 C23 125.4(2) yes
P2 C22 C27 117.7(2) yes
C23 C22 C27 116.8(3) yes
C22 C23 C24 121.9(3) yes
C22 C23 H231 118.0 no
C24 C23 H231 120.1 no
C23 C24 C25 120.1(3) yes
C23 C24 H241 120.3 no
C25 C24 H241 119.6 no
C24 C25 C26 119.3(3) yes
C24 C25 H251 119.4 no
C26 C25 H251 121.3 no
C25 C26 C27 120.0(3) yes
C25 C26 H261 120.3 no
C27 C26 H261 119.7 no
C22 C27 C26 121.7(3) yes
C22 C27 H271 118.7 no
C26 C27 H271 119.5 no
N2 C28 C29 111.8(3) yes
N2 C28 C30 109.4(3) yes
C29 C28 C30 112.1(3) yes
N2 C28 H281 108.5 no
C29 C28 H281 107.4 no
C30 C28 H281 107.5 no
C28 C29 H291 110.8 no
C28 C29 H292 111.4 no
H291 C29 H292 108.4 no
C28 C29 H293 109.3 no
H291 C29 H293 107.5 no
H292 C29 H293 109.3 no
C28 C30 H301 110.9 no
C28 C30 H302 110.2 no
H301 C30 H302 108.6 no
C28 C30 H303 109.4 no
H301 C30 H303 109.1 no
H302 C30 H303 108.7 no
P3 C31 C32 123.3(2) yes
P3 C31 C36 119.1(2) yes
C32 C31 C36 117.2(3) yes
C31 C32 C33 121.2(3) yes
C31 C32 H321 120.4 no
C33 C32 H321 118.3 no
C32 C33 C34 120.5(4) yes
C32 C33 H331 120.3 no
C34 C33 H331 119.3 no
C33 C34 C35 119.2(3) yes
C33 C34 H341 119.8 no
C35 C34 H341 121.0 no
C34 C35 C36 120.9(3) yes
C34 C35 H351 120.0 no
C36 C35 H351 119.1 no
C31 C36 C35 121.0(3) yes
C31 C36 H361 118.5 no
C35 C36 H361 120.5 no
P3 C37 C38 126.8(2) yes
P3 C37 C42 116.2(2) yes
C38 C37 C42 117.0(3) yes
C37 C38 C39 121.2(3) yes
C37 C38 H381 118.7 no
C39 C38 H381 120.1 no
C38 C39 C40 120.7(3) yes
C38 C39 H391 120.5 no
C40 C39 H391 118.8 no
C39 C40 C41 118.7(3) yes
C39 C40 H401 119.6 no
C41 C40 H401 121.7 no
C40 C41 C42 120.6(3) yes
C40 C41 H411 119.0 no
C42 C41 H411 120.4 no
C37 C42 C41 121.7(3) yes
C37 C42 H421 119.5 no
C41 C42 H421 118.8 no
N3 C43 C44 112.5(3) yes
N3 C43 C45 109.5(3) yes
C44 C43 C45 111.3(3) yes
N3 C43 H431 108.5 no
C44 C43 H431 106.4 no
C45 C43 H431 108.5 no
C43 C44 H441 109.7 no
C43 C44 H442 107.5 no
H441 C44 H442 111.5 no
C43 C44 H443 109.7 no
H441 C44 H443 109.7 no
H442 C44 H443 108.6 no
C43 C45 H451 110.0 no
C43 C45 H452 110.9 no
H451 C45 H452 108.5 no
C43 C45 H453 111.6 no
H451 C45 H453 107.3 no
H452 C45 H453 108.4 no
N6 C46 C47 110.7(3) yes
N6 C46 C48 109.8(3) yes
C47 C46 C48 108.4(3) yes
N6 C46 C49 110.3(3) yes
C47 C46 C49 108.3(3) yes
C48 C46 C49 109.3(3) yes
C46 C47 H471 109.9 no
C46 C47 H472 110.0 no
H471 C47 H472 108.6 no
C46 C47 H473 110.3 no
H471 C47 H473 108.2 no
H472 C47 H473 109.7 no
C46 C48 H481 108.0 no
C46 C48 H482 109.2 no
H481 C48 H482 109.8 no
C46 C48 H483 109.1 no
H481 C48 H483 110.5 no
H482 C48 H483 110.2 no
C46 C49 H491 108.7 no
C46 C49 H492 106.2 no
H491 C49 H492 109.6 no
C46 C49 H493 109.5 no
H491 C49 H493 111.9 no
H492 C49 H493 110.7 no
O2 C57 C561 114.9(5) yes
O2 C57 H571 107.7 no
C561 C57 H571 108.3 no
O2 C57 H572 107.6 no
C561 C57 H572 108.9 no
H571 C57 H572 109.4 no
O2 C57 C560 98.1(5) yes
O2 C57 H573 111.0 no
C560 C57 H573 111.4 no
O2 C57 H574 112.2 no
C560 C57 H574 114.4 no
H573 C57 H574 109.4 no
O3 C58 C59 108.2(4) yes
O3 C58 H581 110.7 no
C59 C58 H581 111.6 no
O3 C58 H582 109.4 no
C59 C58 H582 110.4 no
H581 C58 H582 106.6 no
C58 C59 C60 106.7(4) yes
C58 C59 H591 108.8 no
C60 C59 H591 109.4 no
C58 C59 H592 110.8 no
C60 C59 H592 109.9 no
H591 C59 H592 111.2 no
C59 C60 C61 105.3(4) yes
C59 C60 H601 109.9 no
C61 C60 H601 113.4 no
C59 C60 H602 108.1 no
C61 C60 H602 111.0 no
H601 C60 H602 109.0 no
C60 C61 O3 106.7(4) yes
C60 C61 H611 110.7 no
O3 C61 H611 108.3 no
C60 C61 H612 113.1 no
O3 C61 H612 109.5 no
H611 C61 H612 108.5 no
O4 C62 C63 108.1(4) yes
O4 C62 H621 109.4 no
C63 C62 H621 110.4 no
O4 C62 H622 108.8 no
C63 C62 H622 110.5 no
H621 C62 H622 109.6 no
C62 C63 C640 99.3(6) yes
C62 C63 H631 111.6 no
C640 C63 H631 102.2 no
C62 C63 H632 110.4 no
C640 C63 H632 124.2 no
H631 C63 H632 108.6 no
C62 C63 C641 106.6(6) yes
C62 C63 H631 111.6 no
C641 C63 H631 121.3 no
C62 C63 H632 110.4 no
C641 C63 H632 97.3 no
H631 C63 H632 108.6 no
O4 C65 C640 105.4(6) yes
O4 C65 H651 109.1 no
C640 C65 H651 122.1 no
O4 C65 H652 111.4 no
C640 C65 H652 100.6 no
H651 C65 H652 107.9 no
O4 C65 C641 112.3(7) yes
O4 C65 H651 109.1 no
C641 C65 H651 94.1 no
O4 C65 H652 111.4 no
C641 C65 H652 120.2 no
H651 C65 H652 107.9 no
O5 C69 C680 99.6(5) yes
O5 C69 H691 112.7 no
C680 C69 H691 111.6 no
O5 C69 H692 111.1 no
C680 C69 H692 112.1 no
H691 C69 H692 109.5 no
O5 C69 C681 111.6(7) yes
O5 C69 H693 110.5 no
C681 C69 H693 108.7 no
O5 C69 H694 107.8 no
C681 C69 H694 108.6 no
H693 C69 H694 109.5 no
O1 C500 C510 103.7(10) yes
O1 C500 H5001 103.2 no
C510 C500 H5001 103.8 no
O1 C500 H5002 117.1 no
C510 C500 H5002 117.9 no
H5001 C500 H5002 109.5 no
O1 C501 C511 97.8(8) yes
O1 C501 H5011 117.1 no
C511 C501 H5011 117.5 no
O1 C501 H5012 106.7 no
C511 C501 H5012 107.2 no
H5011 C501 H5012 109.5 no
C500 C510 C520 107.8(11) yes
C500 C510 H5101 114.4 no
C520 C510 H5101 112.9 no
C500 C510 H5102 101.6 no
C520 C510 H5102 109.1 no
H5101 C510 H5102 110.4 no
C501 C511 C521 104.6(8) yes
C501 C511 H5111 101.3 no
C521 C511 H5111 111.3 no
C501 C511 H5112 115.4 no
C521 C511 H5112 112.9 no
H5111 C511 H5112 110.7 no
C510 C520 C530 102.3(11) yes
C510 C520 H5201 111.4 no
C530 C520 H5201 111.5 no
C510 C520 H5202 111.7 no
C530 C520 H5202 111.4 no
H5201 C520 H5202 108.5 no
C511 C521 C531 100.3(8) yes
C511 C521 H5211 111.8 no
C531 C521 H5211 112.5 no
C511 C521 H5212 110.1 no
C531 C521 H5212 111.7 no
H5211 C521 H5212 110.2 no
O1 C530 C520 103.2(10) yes
O1 C530 H5301 110.5 no
C520 C530 H5301 108.5 no
O1 C530 H5302 111.9 no
C520 C530 H5302 112.0 no
H5301 C530 H5302 110.5 no
C521 C531 O1 112.0(8) yes
C521 C531 H5311 109.1 no
O1 C531 H5311 110.1 no
C521 C531 H5312 108.5 no
O1 C531 H5312 106.9 no
H5311 C531 H5312 110.2 no
O2 C540 C550 100.4(6) yes
O2 C540 H5401 111.3 no
C550 C540 H5401 112.1 no
O2 C540 H5402 112.4 no
C550 C540 H5402 110.6 no
H5401 C540 H5402 109.8 no
O2 C541 C551 109.0(7) yes
O2 C541 H5411 108.5 no
C551 C541 H5411 110.2 no
O2 C541 H5412 110.4 no
C551 C541 H5412 110.0 no
H5411 C541 H5412 108.8 no
C540 C550 C560 102.2(7) yes
C540 C550 H5501 111.2 no
C560 C550 H5501 111.9 no
C540 C550 H5502 110.8 no
C560 C550 H5502 111.0 no
H5501 C550 H5502 109.7 no
C541 C551 C561 104.5(8) yes
C541 C551 H5511 110.5 no
C561 C551 H5511 110.5 no
C541 C551 H5512 112.4 no
C561 C551 H5512 109.7 no
H5511 C551 H5512 109.2 no
C550 C560 C57 104.7(7) yes
C550 C560 H5601 111.1 no
C57 C560 H5601 110.6 no
C550 C560 H5602 110.7 no
C57 C560 H5602 111.3 no
H5601 C560 H5602 108.4 no
C57 C561 C551 102.3(7) yes
C57 C561 H5611 110.8 no
C551 C561 H5611 111.4 no
C57 C561 H5612 111.7 no
C551 C561 H5612 111.5 no
H5611 C561 H5612 109.1 no
C63 C640 C65 103.1(8) yes
C63 C640 H6401 111.4 no
C65 C640 H6401 111.1 no
C63 C640 H6402 111.4 no
C65 C640 H6402 109.9 no
H6401 C640 H6402 109.8 no
C63 C641 C65 103.6(8) yes
C63 C641 H6411 111.6 no
C65 C641 H6411 110.0 no
C63 C641 H6412 111.6 no
C65 C641 H6412 110.8 no
H6411 C641 H6412 109.1 no
O5 C660 C670 111.8(9) yes
O5 C660 H6601 107.2 no
C670 C660 H6601 111.0 no
O5 C660 H6602 108.2 no
C670 C660 H6602 108.6 no
H6601 C660 H6602 110.0 no
O5 C661 C671 108.9(9) yes
O5 C661 H6611 108.1 no
C671 C661 H6611 112.3 no
O5 C661 H6612 110.2 no
C671 C661 H6612 107.9 no
H6611 C661 H6612 109.5 no
C660 C670 C680 106.4(10) yes
C660 C670 H6701 111.5 no
C680 C670 H6701 111.7 no
C660 C670 H6702 109.5 no
C680 C670 H6702 108.0 no
H6701 C670 H6702 109.6 no
C661 C671 C681 107.5(11) yes
C661 C671 H6711 108.2 no
C681 C671 H6711 109.7 no
C661 C671 H6712 108.9 no
C681 C671 H6712 112.3 no
H6711 C671 H6712 110.2 no
C69 C680 C670 108.5(9) yes
C69 C680 H6801 110.4 no
C670 C680 H6801 110.3 no
C69 C680 H6802 108.6 no
C670 C680 H6802 109.6 no
H6801 C680 H6802 109.5 no
C671 C681 C69 101.8(11) yes
C671 C681 H6811 111.7 no
C69 C681 H6811 111.8 no
C671 C681 H6812 111.8 no
C69 C681 H6812 109.4 no
H6811 C681 H6812 110.2 no

loop_
_geom_bond_atom_site_label_1
_geom_bond_atom_site_label_2
_geom_bond_distance
_geom_bond_publ_flag
Nb1 Co1 2.8492(4) yes
Nb1 P1 2.9182(7) yes
Nb1 P2 2.9181(8) yes
Nb1 P3 2.9446(7) yes
Nb1 N1 2.055(2) yes
Nb1 N2 2.057(3) yes
Nb1 N3 2.057(3) yes
Nb1 N6 1.810(3) yes
Co1 P1 2.1231(8) yes
Co1 P2 2.1231(8) yes
Co1 P3 2.1355(8) yes
Co1 N4 1.768(3) yes
P1 N1 1.697(3) yes
P1 C1 1.859(3) yes
P1 C7 1.850(3) yes
P2 N2 1.689(3) yes
P2 C16 1.845(3) yes
P2 C22 1.853(3) yes
P3 N3 1.697(3) yes
P3 C31 1.840(3) yes
P3 C37 1.857(3) yes
Na1 O1 2.429(3) yes
Na1 O2 2.409(4) yes
Na1 O3 2.407(3) yes
Na1 O4 2.370(4) yes
Na1 O5 2.353(3) yes
Na1 N5 2.489(3) yes
O1 C500 1.402(13) yes
O1 C530 1.527(13) yes
O1 C501 1.501(10) yes
O1 C531 1.378(10) yes
O2 C57 1.413(6) yes
O2 C541 1.633(11) yes
O2 C57 1.413(6) yes
O2 C540 1.332(8) yes
O3 C58 1.433(5) yes
O3 C61 1.406(5) yes
O4 C62 1.432(6) yes
O4 C65 1.400(6) yes
O5 C69 1.431(5) yes
O5 C660 1.428(11) yes
O5 C69 1.431(5) yes
O5 C661 1.448(10) yes
N1 C13 1.470(4) yes
N2 C28 1.478(4) yes
N3 C43 1.471(4) yes
N4 N5 1.115(4) yes
N6 C46 1.471(5) yes
C1 C2 1.389(4) yes
C1 C6 1.408(4) yes
C2 C3 1.393(4) yes
C2 H21 0.926 no
C3 C4 1.382(5) yes
C3 H31 0.928 no
C4 C5 1.389(6) yes
C4 H41 0.927 no
C5 C6 1.386(5) yes
C5 H51 0.928 no
C6 H61 0.938 no
C7 C8 1.394(4) yes
C7 C12 1.393(4) yes
C8 C9 1.392(5) yes
C8 H81 0.949 no
C9 C10 1.388(5) yes
C9 H91 0.958 no
C10 C11 1.385(5) yes
C10 H101 0.932 no
C11 C12 1.393(5) yes
C11 H111 0.941 no
C12 H121 0.929 no
C13 C14 1.531(6) yes
C13 C15 1.499(5) yes
C13 H131 0.980 no
C14 H141 0.960 no
C14 H142 0.943 no
C14 H143 0.963 no
C15 H151 0.947 no
C15 H152 0.957 no
C15 H153 0.957 no
C16 C17 1.407(5) yes
C16 C21 1.374(6) yes
C17 C18 1.385(6) yes
C17 H171 0.946 no
C18 C19 1.391(10) yes
C18 H181 0.940 no
C19 C20 1.347(10) yes
C19 H191 0.935 no
C20 C21 1.390(6) yes
C20 H201 0.925 no
C21 H211 0.918 no
C22 C23 1.400(4) yes
C22 C27 1.392(4) yes
C23 C24 1.385(5) yes
C23 H231 0.958 no
C24 C25 1.382(5) yes
C24 H241 0.930 no
C25 C26 1.391(5) yes
C25 H251 0.931 no
C26 C27 1.391(4) yes
C26 H261 0.932 no
C27 H271 0.933 no
C28 C29 1.524(5) yes
C28 C30 1.525(5) yes
C28 H281 0.990 no
C29 H291 0.976 no
C29 H292 0.962 no
C29 H293 0.958 no
C30 H301 0.960 no
C30 H302 0.962 no
C30 H303 0.979 no
C31 C32 1.397(4) yes
C31 C36 1.394(4) yes
C32 C33 1.400(5) yes
C32 H321 0.917 no
C33 C34 1.370(6) yes
C33 H331 0.932 no
C34 C35 1.377(6) yes
C34 H341 0.930 no
C35 C36 1.394(5) yes
C35 H351 0.931 no
C36 H361 0.933 no
C37 C38 1.390(4) yes
C37 C42 1.396(4) yes
C38 C39 1.393(5) yes
C38 H381 0.931 no
C39 C40 1.377(5) yes
C39 H391 0.932 no
C40 C41 1.385(5) yes
C40 H401 0.936 no
C41 C42 1.377(4) yes
C41 H411 0.930 no
C42 H421 0.934 no
C43 C44 1.516(5) yes
C43 C45 1.541(5) yes
C43 H431 1.001 no
C44 H441 0.957 no
C44 H442 0.982 no
C44 H443 0.975 no
C45 H451 0.964 no
C45 H452 0.977 no
C45 H453 0.985 no
C46 C47 1.531(5) yes
C46 C48 1.528(6) yes
C46 C49 1.524(5) yes
C47 H471 0.935 no
C47 H472 0.955 no
C47 H473 0.949 no
C48 H481 0.963 no
C48 H482 0.966 no
C48 H483 0.950 no
C49 H491 0.971 no
C49 H492 0.980 no
C49 H493 0.946 no
C57 C561 1.566(10) yes
C57 H571 0.971 no
C57 H572 0.964 no
C57 C560 1.458(10) yes
C57 H573 0.973 no
C57 H574 0.964 no
C58 C59 1.474(6) yes
C58 H581 0.986 no
C58 H582 0.974 no
C59 C60 1.451(7) yes
C59 H591 0.962 no
C59 H592 0.971 no
C60 C61 1.513(7) yes
C60 H601 0.969 no
C60 H602 0.948 no
C61 H611 0.948 no
C61 H612 0.969 no
C62 C63 1.487(7) yes
C62 H621 0.977 no
C62 H622 0.987 no
C63 C640 1.536(13) yes
C63 H631 0.975 no
C63 H632 0.969 no
C63 C641 1.528(14) yes
C63 H631 0.975 no
C63 H632 0.969 no
C65 C640 1.456(13) yes
C65 H651 0.970 no
C65 H652 0.961 no
C65 C641 1.453(14) yes
C65 H651 0.970 no
C65 H652 0.961 no
C69 C680 1.591(12) yes
C69 H691 0.976 no
C69 H692 0.971 no
C69 C681 1.401(15) yes
C69 H693 0.974 no
C69 H694 0.973 no
C500 C510 1.524(19) yes
C500 H5001 0.950 no
C500 H5002 0.950 no
C501 C511 1.585(15) yes
C501 H5011 0.950 no
C501 H5012 0.950 no
C510 C520 1.472(18) yes
C510 H5101 0.973 no
C510 H5102 0.972 no
C511 C521 1.487(15) yes
C511 H5111 0.980 no
C511 H5112 0.965 no
C520 C530 1.482(18) yes
C520 H5201 0.977 no
C520 H5202 0.978 no
C521 C531 1.499(14) yes
C521 H5211 0.970 no
C521 H5212 0.965 no
C530 H5301 0.977 no
C530 H5302 0.968 no
C531 H5311 0.983 no
C531 H5312 0.976 no
C540 C550 1.480(11) yes
C540 H5401 0.958 no
C540 H5402 0.968 no
C541 C551 1.469(14) yes
C541 H5411 0.964 no
C541 H5412 0.962 no
C550 C560 1.474(13) yes
C550 H5501 0.964 no
C550 H5502 0.962 no
C551 C561 1.502(13) yes
C551 H5511 0.971 no
C551 H5512 0.974 no
C560 H5601 0.970 no
C560 H5602 0.975 no
C561 H5611 0.963 no
C561 H5612 0.971 no
C640 H6401 0.982 no
C640 H6402 0.971 no
C641 H6411 0.975 no
C641 H6412 0.973 no
C660 C670 1.394(15) yes
C660 H6601 0.981 no
C660 H6602 0.976 no
C661 C671 1.392(17) yes
C661 H6611 0.970 no
C661 H6612 0.975 no
C670 C680 1.323(15) yes
C670 H6701 0.977 no
C670 H6702 0.959 no
C671 C681 1.58(2) yes
C671 H6711 0.982 no
C671 H6712 0.967 no
C680 H6801 0.982 no
C680 H6802 0.967 no
C681 H6811 0.978 no
C681 H6812 0.962 no
